data_4320994
loop_
_publ_author_name
'R. Nandini Devi'
'K. Vidyasagar'

_publ_section_title
;
 Solid-State Synthesis and Characterization of Novel Aluminophosphates,
 A3Al2P3O12 (A = Na, K, Rb, Tl): Influence of A+ Ions on the Coordination
 of Aluminum
;
_journal_name_full 'Inorganic Chemistry'
_journal_page_first 2391
_journal_page_last 2396
_journal_paper_doi 10.1021/ic991395u
_journal_volume 39
_journal_year 2000
_chemical_formula_sum 'Al2 O12 P3 Rb3'
_chemical_formula_weight 595.20
_chemical_name_systematic
; 
 ? 
;
_space_group_IT_number 36
_symmetry_cell_setting orthorhombic
_symmetry_space_group_name_Hall 'C 2c -2'
_symmetry_space_group_name_H-M 'C m c 21'
_atom_sites_solution_hydrogens geom
_atom_sites_solution_primary direct
_atom_sites_solution_secondary difmap
_audit_creation_method SHELXL
_cell_angle_alpha 90.00
_cell_angle_beta 90.00
_cell_angle_gamma 90.00
_cell_formula_units_Z 4
_cell_length_a 17.164(2)
_cell_length_b 8.6270(6)
_cell_length_c 8.8140(14)
_cell_measurement_reflns_used 25
_cell_measurement_temperature 293(2)
_cell_measurement_theta_max 15
_cell_measurement_theta_min 12
_cell_volume 1305.1(3)
_computing_cell_refinement 'CAD4 programs'
_computing_data_collection 'CAD4 programs'
_computing_data_reduction MoLEN
_computing_molecular_graphics ORTEP92
_computing_publication_material 'SHELXL-93 (Sheldrick, 1993)'
_computing_structure_refinement 'SHELXL-93 (Sheldrick, 1993)'
_computing_structure_solution 'SHELXS-86 (Sheldrick, 1990)'
_diffrn_ambient_temperature 293(2)
_diffrn_measurement_device 'Enraf Nonius'
_diffrn_measurement_method 2theta-omega
_diffrn_radiation_monochromator graphite
_diffrn_radiation_source 'fine-focus sealed tube'
_diffrn_radiation_type MoK\a
_diffrn_radiation_wavelength 0.71073
_diffrn_reflns_av_R_equivalents 0.0325
_diffrn_reflns_av_sigmaI/netI 0.0310
_diffrn_reflns_limit_h_max 20
_diffrn_reflns_limit_h_min -20
_diffrn_reflns_limit_k_max 10
_diffrn_reflns_limit_k_min 0
_diffrn_reflns_limit_l_max 10
_diffrn_reflns_limit_l_min 0
_diffrn_reflns_number 1245
_diffrn_reflns_theta_max 24.97
_diffrn_reflns_theta_min 2.37
_diffrn_standards_decay_% 2%
_diffrn_standards_interval_time '1 hour'
_diffrn_standards_number 2
_exptl_absorpt_coefficient_mu 11.540
_exptl_absorpt_correction_T_max 0.999
_exptl_absorpt_correction_T_min 0.314
_exptl_absorpt_correction_type empirical
_exptl_crystal_colour colorless
_exptl_crystal_density_diffrn 3.029
_exptl_crystal_description blockshaped
_exptl_crystal_F_000 1112
_exptl_crystal_size_max 0.25
_exptl_crystal_size_mid 0.12
_exptl_crystal_size_min 0.07
_refine_diff_density_max 1.420
_refine_diff_density_min -0.697
_refine_diff_density_rms 0.146
_refine_ls_abs_structure_details 'Flack H D (1983), Acta Cryst. A39, 876-881'
_refine_ls_abs_structure_Flack 0.045(14)
_refine_ls_extinction_coef 0.0068(6)
_refine_ls_extinction_expression Fc^*^=kFc[1+0.001xFc^2^\l^3^/sin(2\q)]^-1/4^
_refine_ls_extinction_method SHELXL
_refine_ls_goodness_of_fit_all 1.122
_refine_ls_goodness_of_fit_obs 1.118
_refine_ls_matrix_type full
_refine_ls_number_parameters 98
_refine_ls_number_reflns 645
_refine_ls_number_restraints 1
_refine_ls_restrained_S_all 1.121
_refine_ls_restrained_S_obs 1.117
_refine_ls_R_factor_all 0.0314
_refine_ls_R_factor_obs 0.0290
_refine_ls_shift/esd_max 0.000
_refine_ls_shift/esd_mean 0.000
_refine_ls_structure_factor_coef Fsqd
_refine_ls_weighting_details 'w=1/[\s^2^(Fo^2^)+(0.0454P)^2^+6.0041P] where P=(Fo^2^+2Fc^2^)/3'
_refine_ls_weighting_scheme calc
_refine_ls_wR_factor_all 0.0733
_refine_ls_wR_factor_obs 0.0712
_reflns_number_observed 618
_reflns_number_total 645
_reflns_observed_criterion >2sigma(I)
_cod_data_source_file ic991395u_2.cif
_cod_data_source_block Rb3Al2P3O12
_cod_depositor_comments
;
The following automatic conversions were performed:

'_refine_ls_weighting_scheme' value 'calc
w=1/[\s^2^(Fo^2^)+(0.0454P)^2^+6.0041P] where P=(Fo^2^+2Fc^2^)/3' was
changed to 'calc'. New tag '_refine_ls_weighting_details' was
created. The value of the new tag was set to
'w=1/[\s^2^(Fo^2^)+(0.0454P)^2^+6.0041P] where P=(Fo^2^+2Fc^2^)/3'.

Automatic conversion script
Id: cif_fix_values 3143 2015-03-26 13:38:13Z robertas 
;
_cod_original_cell_volume 1305.2(3)
_cod_database_code 4320994

loop_
_symmetry_equiv_pos_as_xyz
'x, y, z'
'-x, y, z'
'-x, -y, z+1/2'
'x, -y, z+1/2'
'x+1/2, y+1/2, z'
'-x+1/2, y+1/2, z'
'-x+1/2, -y+1/2, z+1/2'
'x+1/2, -y+1/2, z+1/2'

loop_
_atom_site_aniso_label
_atom_site_aniso_U_11
_atom_site_aniso_U_22
_atom_site_aniso_U_33
_atom_site_aniso_U_23
_atom_site_aniso_U_13
_atom_site_aniso_U_12
Rb1 0.0154(5) 0.0387(7) 0.0755(11) -0.0090(8) 0.000 0.000
Rb2 0.0194(4) 0.0244(4) 0.0215(4) -0.0007(4) -0.0023(3) -0.0027(3)
P1 0.0074(11) 0.0173(13) 0.0163(15) 0.0008(12) 0.000 0.000
P2 0.0113(8) 0.0133(9) 0.0142(10) -0.0006(8) -0.0001(8) -0.0006(7)
Al 0.0107(10) 0.0150(10) 0.0146(11) -0.0016(9) -0.0002(9) -0.0002(8)
O1 0.039(5) 0.033(5) 0.020(5) -0.009(4) 0.000 0.000
O2 0.014(4) 0.020(3) 0.031(5) 0.001(4) 0.000 0.000
O3 0.010(3) 0.031(3) 0.022(3) 0.004(2) 0.001(2) -0.001(2)
O4 0.019(3) 0.021(2) 0.033(4) 0.005(3) 0.003(3) -0.003(2)
O5 0.025(3) 0.024(4) 0.056(4) -0.018(3) -0.002(4) 0.007(3)
O6 0.018(3) 0.066(4) 0.011(3) -0.002(3) 0.000(3) -0.014(3)
O7 0.016(3) 0.025(3) 0.028(3) 0.006(2) -0.009(3) 0.004(2)

loop_
_atom_site_label
_atom_site_type_symbol
_atom_site_fract_x
_atom_site_fract_y
_atom_site_fract_z
_atom_site_U_iso_or_equiv
_atom_site_thermal_displace_type
_atom_site_occupancy
_atom_site_calc_flag
_atom_site_refinement_flags
_atom_site_disorder_group
Rb1 Rb 0.5000 0.1447(2) 0.3190(2) 0.0432(4) Uani 1 d S .
Rb2 Rb 0.38494(4) 0.45360(8) 0.02644(13) 0.0218(3) Uani 1 d . .
P1 P 0.0000 0.2349(3) 0.2473(3) 0.0137(6) Uani 1 d S .
P2 P 0.29466(11) 0.1707(2) 0.3405(2) 0.0129(4) Uani 1 d . .
Al Al 0.16734(12) 0.3473(2) 0.1809(3) 0.0134(5) Uani 1 d . .
O1 O 0.0000 0.3035(10) 0.4025(10) 0.031(2) Uani 1 d S .
O2 O 0.0000 0.0601(8) 0.2460(11) 0.021(2) Uani 1 d S .
O3 O 0.0706(3) 0.2969(6) 0.1502(7) 0.0212(13) Uani 1 d . .
O4 O 0.3478(3) 0.3038(6) 0.3123(7) 0.0243(13) Uani 1 d . .
O5 O 0.3281(3) 0.0230(7) 0.2706(10) 0.035(2) Uani 1 d . .
O6 O 0.2159(3) 0.3633(7) 0.0105(8) 0.0317(15) Uani 1 d . .
O7 O 0.2111(3) 0.1949(6) 0.2796(7) 0.0228(13) Uani 1 d . .

loop_
_atom_type_symbol
_atom_type_description
_atom_type_scat_dispersion_real
_atom_type_scat_dispersion_imag
_atom_type_scat_source
Rb Rb -1.0440 2.9730 'International Tables Vol C Tables 4.2.6.8 and 6.1.1.4'
Al Al 0.0645 0.0514 'International Tables Vol C Tables 4.2.6.8 and 6.1.1.4'
P P 0.1023 0.0942 'International Tables Vol C Tables 4.2.6.8 and 6.1.1.4'
O O 0.0080 0.0060 'International Tables Vol C Tables 4.2.6.8 and 6.1.1.4'

loop_
_geom_angle_atom_site_label_1
_geom_angle_atom_site_label_2
_geom_angle_atom_site_label_3
_geom_angle
_geom_angle_site_symmetry_1
_geom_angle_site_symmetry_3
_geom_angle_publ_flag
O4 Rb1 O4 124.5(2) 2_655 . ?
O4 Rb1 O1 117.13(10) 2_655 5_545 ?
O4 Rb1 O1 117.13(10) . 5_545 ?
O4 Rb1 O5 168.0(2) 2_655 . ?
O4 Rb1 O5 47.59(14) . . ?
O1 Rb1 O5 73.17(13) 5_545 . ?
O4 Rb1 O5 47.59(14) 2_655 2_655 ?
O4 Rb1 O5 168.0(2) . 2_655 ?
O1 Rb1 O5 73.17(13) 5_545 2_655 ?
O5 Rb1 O5 138.0(2) . 2_655 ?
O4 Rb1 O3 67.0(2) 2_655 8 ?
O4 Rb1 O3 106.3(2) . 8 ?
O1 Rb1 O3 86.1(2) 5_545 8 ?
O5 Rb1 O3 121.9(2) . 8 ?
O5 Rb1 O3 79.7(2) 2_655 8 ?
O4 Rb1 O3 106.3(2) 2_655 7 ?
O4 Rb1 O3 67.0(2) . 7 ?
O1 Rb1 O3 86.1(2) 5_545 7 ?
O5 Rb1 O3 79.7(2) . 7 ?
O5 Rb1 O3 121.9(2) 2_655 7 ?
O3 Rb1 O3 44.5(2) 8 7 ?
O4 Rb1 P2 24.43(10) 2_655 2_655 ?
O4 Rb1 P2 148.60(11) . 2_655 ?
O1 Rb1 P2 92.78(4) 5_545 2_655 ?
O5 Rb1 P2 163.45(12) . 2_655 ?
O5 Rb1 P2 25.58(12) 2_655 2_655 ?
O3 Rb1 P2 64.14(9) 8 2_655 ?
O3 Rb1 P2 108.58(10) 7 2_655 ?
O4 Rb1 P2 148.60(11) 2_655 . ?
O4 Rb1 P2 24.43(10) . . ?
O1 Rb1 P2 92.78(4) 5_545 . ?
O5 Rb1 P2 25.58(12) . . ?
O5 Rb1 P2 163.45(12) 2_655 . ?
O3 Rb1 P2 108.58(10) 8 . ?
O3 Rb1 P2 64.14(9) 7 . ?
P2 Rb1 P2 170.48(7) 2_655 . ?
O4 Rb1 O3 133.21(14) 2_655 6_545 ?
O4 Rb1 O3 94.72(13) . 6_545 ?
O1 Rb1 O3 44.3(2) 5_545 6_545 ?
O5 Rb1 O3 49.16(14) . 6_545 ?
O5 Rb1 O3 88.94(14) 2_655 6_545 ?
O3 Rb1 O3 129.98(13) 8 6_545 ?
O3 Rb1 O3 112.63(13) 7 6_545 ?
P2 Rb1 O3 114.51(9) 2_655 6_545 ?
P2 Rb1 O3 74.73(8) . 6_545 ?
O4 Rb1 O3 94.72(13) 2_655 5_545 ?
O4 Rb1 O3 133.21(14) . 5_545 ?
O1 Rb1 O3 44.3(2) 5_545 5_545 ?
O5 Rb1 O3 88.94(14) . 5_545 ?
O5 Rb1 O3 49.16(14) 2_655 5_545 ?
O3 Rb1 O3 112.63(13) 8 5_545 ?
O3 Rb1 O3 129.98(13) 7 5_545 ?
P2 Rb1 O3 74.73(8) 2_655 5_545 ?
P2 Rb1 O3 114.51(9) . 5_545 ?
O3 Rb1 O3 39.8(2) 6_545 5_545 ?
O4 Rb1 P1 117.02(10) 2_655 5_545 ?
O4 Rb1 P1 117.02(10) . 5_545 ?
O1 Rb1 P1 24.2(2) 5_545 5_545 ?
O5 Rb1 P1 69.46(11) . 5_545 ?
O5 Rb1 P1 69.46(11) 2_655 5_545 ?
O3 Rb1 P1 108.39(12) 8 5_545 ?
O3 Rb1 P1 108.39(12) 7 5_545 ?
P2 Rb1 P1 94.12(3) 2_655 5_545 ?
P2 Rb1 P1 94.12(3) . 5_545 ?
O3 Rb1 P1 25.47(8) 6_545 5_545 ?
O3 Rb1 P1 25.47(8) 5_545 5_545 ?
O4 Rb2 O4 147.2(2) 4_564 . ?
O4 Rb2 O2 110.8(2) 4_564 5 ?
O4 Rb2 O2 73.3(2) . 5 ?
O4 Rb2 O6 86.8(2) 4_564 . ?
O4 Rb2 O6 73.3(2) . . ?
O2 Rb2 O6 140.0(2) 5 . ?
O4 Rb2 O7 73.5(2) 4_564 7_554 ?
O4 Rb2 O7 108.49(15) . 7_554 ?
O2 Rb2 O7 169.65(15) 5 7_554 ?
O6 Rb2 O7 47.9(2) . 7_554 ?
O4 Rb2 O1 114.8(2) 4_564 7_554 ?
O4 Rb2 O1 97.2(2) . 7_554 ?
O2 Rb2 O1 91.6(2) 5 7_554 ?
O6 Rb2 O1 113.9(2) . 7_554 ?
O7 Rb2 O1 78.1(2) 7_554 7_554 ?
O4 Rb2 O2 69.8(2) 4_564 7_554 ?
O4 Rb2 O2 142.9(2) . 7_554 ?
O2 Rb2 O2 96.17(6) 5 7_554 ?
O6 Rb2 O2 123.8(2) . 7_554 ?
O7 Rb2 O2 76.2(2) 7_554 7_554 ?
O1 Rb2 O2 46.8(2) 7_554 7_554 ?
O4 Rb2 O3 67.08(15) 4_564 6 ?
O4 Rb2 O3 99.6(2) . 6 ?
O2 Rb2 O3 47.9(2) 5 6 ?
O6 Rb2 O3 118.60(15) . 6 ?
O7 Rb2 O3 139.32(14) 7_554 6 ?
O1 Rb2 O3 127.49(14) 7_554 6 ?
O2 Rb2 O3 98.6(2) 7_554 6 ?
O4 Rb2 O7 83.14(14) 4_564 6 ?
O4 Rb2 O7 66.70(14) . 6 ?
O2 Rb2 O7 72.86(15) 5 6 ?
O6 Rb2 O7 74.17(15) . 6 ?
O7 Rb2 O7 117.4(2) 7_554 6 ?
O1 Rb2 O7 160.0(2) 7_554 6 ?
O2 Rb2 O7 145.2(2) 7_554 6 ?
O3 Rb2 O7 49.31(13) 6 6 ?
O4 Rb2 P1 90.10(13) 4_564 7_554 ?
O4 Rb2 P1 121.34(12) . 7_554 ?
O2 Rb2 P1 103.17(13) 5 7_554 ?
O6 Rb2 P1 112.69(13) . 7_554 ?
O7 Rb2 P1 66.99(11) 7_554 7_554 ?
O1 Rb2 P1 24.8(2) 7_554 7_554 ?
O2 Rb2 P1 25.12(13) 7_554 7_554 ?
O3 Rb2 P1 121.33(10) 6 7_554 ?
O7 Rb2 P1 170.17(10) 6 7_554 ?
O4 Rb2 P2 74.53(12) 4_564 7_554 ?
O4 Rb2 P2 94.21(12) . 7_554 ?
O2 Rb2 P2 164.31(14) 5 7_554 ?
O6 Rb2 P2 24.32(13) . 7_554 ?
O7 Rb2 P2 24.52(11) 7_554 7_554 ?
O1 Rb2 P2 99.56(12) 7_554 7_554 ?
O2 Rb2 P2 99.51(12) 7_554 7_554 ?
O3 Rb2 P2 128.08(9) 6 7_554 ?
O7 Rb2 P2 93.67(10) 6 7_554 ?
P1 Rb2 P2 91.38(5) 7_554 7_554 ?
O4 Rb2 P1 89.22(12) 4_564 5 ?
O4 Rb2 P1 87.27(12) . 5 ?
O2 Rb2 P1 22.80(14) 5 5 ?
O6 Rb2 P1 135.42(13) . 5 ?
O7 Rb2 P1 162.55(12) 7_554 5 ?
O1 Rb2 P1 108.03(12) 7_554 5 ?
O2 Rb2 P1 95.90(12) 7_554 5 ?
O3 Rb2 P1 25.31(9) 6 5 ?
O7 Rb2 P1 61.28(10) 6 5 ?
P1 Rb2 P1 111.69(4) 7_554 5 ?
P2 Rb2 P1 151.98(4) 7_554 5 ?
O1 P1 O2 113.8(6) . . ?
O1 P1 O3 111.3(3) . 2 ?
O2 P1 O3 109.6(3) . 2 ?
O1 P1 O3 111.3(3) . . ?
O2 P1 O3 109.6(3) . . ?
O3 P1 O3 100.4(4) 2 . ?
O1 P1 Rb2 63.0(3) . 8_455 ?
O2 P1 Rb2 63.1(3) . 8_455 ?
O3 P1 Rb2 96.0(2) 2 8_455 ?
O3 P1 Rb2 163.6(2) . 8_455 ?
O1 P1 Rb2 63.0(3) . 7 ?
O2 P1 Rb2 63.1(3) . 7 ?
O3 P1 Rb2 163.6(2) 2 7 ?
O3 P1 Rb2 96.0(2) . 7 ?
Rb2 P1 Rb2 67.62(6) 8_455 7 ?
O1 P1 Rb1 56.5(4) . 5_455 ?
O2 P1 Rb1 170.3(4) . 5_455 ?
O3 P1 Rb1 76.2(2) 2 5_455 ?
O3 P1 Rb1 76.2(2) . 5_455 ?
Rb2 P1 Rb1 109.21(7) 8_455 5_455 ?
Rb2 P1 Rb1 109.21(7) 7 5_455 ?
O1 P1 O7 88.05(11) . . ?
O2 P1 O7 84.62(10) . . ?
O3 P1 O7 146.8(3) 2 . ?
O3 P1 O7 46.5(2) . . ?
Rb2 P1 O7 117.06(11) 8_455 . ?
Rb2 P1 O7 49.49(9) 7 . ?
Rb1 P1 O7 94.54(9) 5_455 . ?
O1 P1 O7 88.05(11) . 2 ?
O2 P1 O7 84.62(10) . 2 ?
O3 P1 O7 46.5(2) 2 2 ?
O3 P1 O7 146.8(3) . 2 ?
Rb2 P1 O7 49.49(9) 8_455 2 ?
Rb2 P1 O7 117.06(11) 7 2 ?
Rb1 P1 O7 94.54(9) 5_455 2 ?
O7 P1 O7 165.9(2) . 2 ?
O1 P1 Rb2 138.3(2) . 5_445 ?
O2 P1 Rb2 48.5(3) . 5_445 ?
O3 P1 Rb2 61.6(2) 2 5_445 ?
O3 P1 Rb2 110.4(2) . 5_445 ?
Rb2 P1 Rb2 76.48(4) 8_455 5_445 ?
Rb2 P1 Rb2 111.27(7) 7 5_445 ?
Rb1 P1 Rb2 137.84(6) 5_455 5_445 ?
O7 P1 Rb2 120.73(11) . 5_445 ?
O7 P1 Rb2 56.43(10) 2 5_445 ?
O1 P1 Rb2 138.3(2) . 6_545 ?
O2 P1 Rb2 48.5(3) . 6_545 ?
O3 P1 Rb2 110.4(2) 2 6_545 ?
O3 P1 Rb2 61.6(2) . 6_545 ?
Rb2 P1 Rb2 111.27(7) 8_455 6_545 ?
Rb2 P1 Rb2 76.48(4) 7 6_545 ?
Rb1 P1 Rb2 137.84(6) 5_455 6_545 ?
O7 P1 Rb2 56.43(10) . 6_545 ?
O7 P1 Rb2 120.73(11) 2 6_545 ?
Rb2 P1 Rb2 64.82(5) 5_445 6_545 ?
O1 P1 O5 72.3(2) . 6 ?
O2 P1 O5 130.06(10) . 6 ?
O3 P1 O5 113.4(3) 2 6 ?
O3 P1 O5 39.1(3) . 6 ?
Rb2 P1 O5 133.1(2) 8_455 6 ?
Rb2 P1 O5 80.38(13) 7 6 ?
Rb1 P1 O5 50.02(10) 5_455 6 ?
O7 P1 O5 45.45(12) . 6 ?
O7 P1 O5 144.55(15) 2 6 ?
Rb2 P1 O5 149.44(15) 5_445 6 ?
Rb2 P1 O5 92.42(10) 6_545 6 ?
O4 P2 O5 110.3(3) . . ?
O4 P2 O6 112.5(4) . 7 ?
O5 P2 O6 106.2(4) . 7 ?
O4 P2 O7 114.0(3) . . ?
O5 P2 O7 108.7(3) . . ?
O6 P2 O7 104.8(3) 7 . ?
O4 P2 Rb1 55.2(2) . . ?
O5 P2 Rb1 63.3(2) . . ?
O6 P2 Rb1 99.1(2) 7 . ?
O7 P2 Rb1 156.2(2) . . ?
O4 P2 O3 70.8(3) . 7 ?
O5 P2 O3 97.5(3) . 7 ?
O6 P2 O3 49.4(2) 7 7 ?
O7 P2 O3 148.4(3) . 7 ?
Rb1 P2 O3 53.38(9) . 7 ?
O4 P2 O6 74.9(3) . . ?
O5 P2 O6 101.5(4) . . ?
O6 P2 O6 145.9(2) 7 . ?
O7 P2 O6 46.4(2) . . ?
Rb1 P2 O6 111.04(11) . . ?
O3 P2 O6 144.87(14) 7 . ?
O4 P2 Rb2 145.0(2) . 7 ?
O5 P2 Rb2 104.6(3) . 7 ?
O6 P2 Rb2 53.6(2) 7 7 ?
O7 P2 Rb2 54.0(2) . 7 ?
Rb1 P2 Rb2 147.84(6) . 7 ?
O3 P2 Rb2 103.03(10) 7 7 ?
O6 P2 Rb2 100.40(10) . 7 ?
O4 P2 O5 72.0(2) . 6 ?
O5 P2 O5 145.2(5) . 6 ?
O6 P2 O5 104.4(3) 7 6 ?
O7 P2 O5 46.5(2) . 6 ?
Rb1 P2 O5 127.06(10) . 6 ?
O3 P2 O5 115.1(2) 7 6 ?
O6 P2 O5 44.3(2) . 6 ?
Rb2 P2 O5 80.65(11) 7 6 ?
O4 P2 O6 115.1(3) . 6_545 ?
O5 P2 O6 32.6(3) . 6_545 ?
O6 P2 O6 125.8(2) 7 6_545 ?
O7 P2 O6 78.0(2) . 6_545 ?
Rb1 P2 O6 87.92(10) . 6_545 ?
O3 P2 O6 130.05(13) 7 6_545 ?
O6 P2 O6 72.43(13) . 6_545 ?
Rb2 P2 O6 95.44(10) 7 6_545 ?
O5 P2 O6 113.5(2) 6 6_545 ?
O4 P2 O4 166.8(4) . 6_545 ?
O5 P2 O4 62.9(3) . 6_545 ?
O6 P2 O4 80.7(2) 7 6_545 ?
O7 P2 O4 61.3(2) . 6_545 ?
Rb1 P2 O4 123.69(9) . 6_545 ?
O3 P2 O4 120.12(13) 7 6_545 ?
O6 P2 O4 94.88(13) . 6_545 ?
Rb2 P2 O4 44.02(9) 7 6_545 ?
O5 P2 O4 106.69(11) 6 6_545 ?
O6 P2 O4 52.74(14) 6_545 6_545 ?
O4 P2 O7 87.3(3) . 7 ?
O5 P2 O7 129.4(4) . 7 ?
O6 P2 O7 28.2(2) 7 7 ?
O7 P2 O7 105.7(2) . 7 ?
Rb1 P2 O7 95.38(10) . 7 ?
O3 P2 O7 42.68(12) 7 7 ?
O6 P2 O7 129.05(13) . 7 ?
Rb2 P2 O7 68.53(8) 7 7 ?
O5 P2 O7 84.9(2) 6 7 ?
O6 P2 O7 154.00(13) 6_545 7 ?
O4 P2 O7 105.72(13) 6_545 7 ?
O5 Al O6 108.0(4) 6 . ?
O5 Al O3 109.7(3) 6 . ?
O6 Al O3 110.3(3) . . ?
O5 Al O7 114.6(4) 6 . ?
O6 Al O7 106.7(3) . . ?
O3 Al O7 107.5(3) . . ?
O5 Al O4 84.0(2) 6 . ?
O6 Al O4 82.1(2) . . ?
O3 Al O4 156.3(2) . . ?
O7 Al O4 48.8(2) . . ?
O5 Al O1 82.8(3) 6 . ?
O6 Al O1 153.3(3) . . ?
O3 Al O1 43.5(2) . . ?
O7 Al O1 89.6(3) . . ?
O4 Al O1 123.9(2) . . ?
O5 Al O4 139.4(3) 6 7_554 ?
O6 Al O4 42.2(2) . 7_554 ?
O3 Al O4 72.1(2) . 7_554 ?
O7 Al O4 102.3(2) . 7_554 ?
O4 Al O4 110.44(14) . 7_554 ?
O1 Al O4 114.6(2) . 7_554 ?
O5 Al O7 32.9(2) 6 6 ?
O6 Al O7 82.5(2) . 6 ?
O3 Al O7 140.1(2) . 6 ?
O7 Al O7 104.3(2) . 6 ?
O4 Al O7 59.48(12) . 6 ?
O1 Al O7 114.4(2) . 6 ?
O4 Al O7 123.49(15) 7_554 6 ?
O5 Al Rb2 167.5(2) 6 6_545 ?
O6 Al Rb2 82.7(2) . 6_545 ?
O3 Al Rb2 59.4(2) . 6_545 ?
O7 Al Rb2 66.7(2) . 6_545 ?
O4 Al Rb2 104.24(11) . 6_545 ?
O1 Al Rb2 84.8(2) . 6_545 ?
O4 Al Rb2 46.62(9) 7_554 6_545 ?
O7 Al Rb2 159.37(10) 6 6_545 ?
O5 Al O5 100.3(2) 6 7_554 ?
O6 Al O5 30.0(2) . 7_554 ?
O3 Al O5 86.8(2) . 7_554 ?
O7 Al O5 133.6(2) . 7_554 ?
O4 Al O5 110.26(15) . 7_554 ?
O1 Al O5 125.7(2) . 7_554 ?
O4 Al O5 39.41(13) 7_554 7_554 ?
O7 Al O5 88.48(15) 6 7_554 ?
Rb2 Al O5 85.78(12) 6_545 7_554 ?
O5 Al O2 122.5(3) 6 . ?
O6 Al O2 123.0(3) . . ?
O3 Al O2 31.4(2) . . ?
O7 Al O2 76.2(2) . . ?
O4 Al O2 124.90(14) . . ?
O1 Al O2 39.7(2) . . ?
O4 Al O2 81.0(2) 7_554 . ?
O7 Al O2 153.8(2) 6 . ?
Rb2 Al O2 45.06(12) 6_545 . ?
O5 Al O2 110.5(2) 7_554 . ?
O5 Al O6 23.6(3) 6 4_565 ?
O6 Al O6 119.5(2) . 4_565 ?
O3 Al O6 118.6(2) . 4_565 ?
O7 Al O6 91.1(2) . 4_565 ?
O4 Al O6 67.41(13) . 4_565 ?
O1 Al O6 80.2(2) . 4_565 ?
O4 Al O6 159.73(14) 7_554 4_565 ?
O7 Al O6 37.03(13) 6 4_565 ?
Rb2 Al O6 153.21(11) 6_545 4_565 ?
O5 Al O6 120.99(15) 7_554 4_565 ?
O2 Al O6 117.4(2) . 4_565 ?
P1 O1 O2 33.3(3) . . ?
P1 O1 O3 35.5(2) . 2 ?
O2 O1 O3 60.0(3) . 2 ?
P1 O1 O3 35.5(2) . . ?
O2 O1 O3 60.0(3) . . ?
O3 O1 O3 57.2(3) 2 . ?
P1 O1 Rb1 99.4(4) . 5_455 ?
O2 O1 Rb1 132.7(4) . 5_455 ?
O3 O1 Rb1 79.0(3) 2 5_455 ?
O3 O1 Rb1 79.0(3) . 5_455 ?
P1 O1 Rb2 92.2(3) . 8_455 ?
O2 O1 Rb2 66.7(2) . 8_455 ?
O3 O1 Rb2 89.4(2) 2 8_455 ?
O3 O1 Rb2 125.9(3) . 8_455 ?
Rb1 O1 Rb2 139.80(13) 5_455 8_455 ?
P1 O1 Rb2 92.2(3) . 7 ?
O2 O1 Rb2 66.7(2) . 7 ?
O3 O1 Rb2 125.9(3) 2 7 ?
O3 O1 Rb2 89.4(2) . 7 ?
Rb1 O1 Rb2 139.80(13) 5_455 7 ?
Rb2 O1 Rb2 77.2(2) 8_455 7 ?
P1 O1 Al 62.0(2) . 2 ?
O2 O1 Al 77.5(2) . 2 ?
O3 O1 Al 28.17(12) 2 2 ?
O3 O1 Al 84.6(3) . 2 ?
Rb1 O1 Al 76.1(2) 5_455 2 ?
Rb2 O1 Al 75.85(8) 8_455 2 ?
Rb2 O1 Al 141.4(3) 7 2 ?
P1 O1 Al 62.0(2) . . ?
O2 O1 Al 77.5(2) . . ?
O3 O1 Al 84.6(3) 2 . ?
O3 O1 Al 28.17(12) . . ?
Rb1 O1 Al 76.1(2) 5_455 . ?
Rb2 O1 Al 141.4(3) 8_455 . ?
Rb2 O1 Al 75.85(8) 7 . ?
Al O1 Al 110.6(3) 2 . ?
P1 O1 O5 85.1(3) . 6 ?
O2 O1 O5 104.8(2) . 6 ?
O3 O1 O5 96.7(3) 2 6 ?
O3 O1 O5 49.7(2) . 6 ?
Rb1 O1 O5 55.0(2) 5_455 6 ?
Rb2 O1 O5 165.1(2) 8_455 6 ?
Rb2 O1 O5 88.24(11) 7 6 ?
Al O1 O5 115.2(3) 2 6 ?
Al O1 O5 27.36(12) . 6 ?
P1 O1 O5 85.1(3) . 5_455 ?
O2 O1 O5 104.8(2) . 5_455 ?
O3 O1 O5 49.7(2) 2 5_455 ?
O3 O1 O5 96.7(3) . 5_455 ?
Rb1 O1 O5 55.0(2) 5_455 5_455 ?
Rb2 O1 O5 88.24(11) 8_455 5_455 ?
Rb2 O1 O5 165.1(2) 7 5_455 ?
Al O1 O5 27.36(12) 2 5_455 ?
Al O1 O5 115.2(3) . 5_455 ?
O5 O1 O5 106.1(3) 6 5_455 ?
P1 O1 Rb1 163.5(5) . 7 ?
O2 O1 Rb1 130.2(4) . 7 ?
O3 O1 Rb1 150.9(2) 2 7 ?
O3 O1 Rb1 150.9(2) . 7 ?
Rb1 O1 Rb1 97.1(2) 5_455 7 ?
Rb2 O1 Rb1 75.0(2) 8_455 7 ?
Rb2 O1 Rb1 75.0(2) 7 7 ?
Al O1 Rb1 122.81(14) 2 7 ?
Al O1 Rb1 122.81(14) . 7 ?
O5 O1 Rb1 104.5(2) 6 7 ?
O5 O1 Rb1 104.5(2) 5_455 7 ?
P1 O2 O1 32.9(3) . . ?
P1 O2 O3 36.1(2) . . ?
O1 O2 O3 60.4(3) . . ?
P1 O2 O3 36.1(2) . 2 ?
O1 O2 O3 60.4(3) . 2 ?
O3 O2 O3 57.5(3) . 2 ?
P1 O2 Rb2 108.7(3) . 5_445 ?
O1 O2 Rb2 128.9(2) . 5_445 ?
O3 O2 Rb2 111.0(3) . 5_445 ?
O3 O2 Rb2 73.0(2) 2 5_445 ?
P1 O2 Rb2 108.7(3) . 6_545 ?
O1 O2 Rb2 128.9(2) . 6_545 ?
O3 O2 Rb2 73.0(2) . 6_545 ?
O3 O2 Rb2 111.0(3) 2 6_545 ?
Rb2 O2 Rb2 85.3(3) 5_445 6_545 ?
P1 O2 Rb2 91.8(3) . 7 ?
O1 O2 Rb2 66.6(2) . 7 ?
O3 O2 Rb2 89.5(2) . 7 ?
O3 O2 Rb2 126.3(3) 2 7 ?
Rb2 O2 Rb2 158.4(3) 5_445 7 ?
Rb2 O2 Rb2 94.81(6) 6_545 7 ?
P1 O2 Rb2 91.8(3) . 8_455 ?
O1 O2 Rb2 66.6(2) . 8_455 ?
O3 O2 Rb2 126.3(3) . 8_455 ?
O3 O2 Rb2 89.5(2) 2 8_455 ?
Rb2 O2 Rb2 94.81(6) 5_445 8_455 ?
Rb2 O2 Rb2 158.4(3) 6_545 8_455 ?
Rb2 O2 Rb2 77.2(2) 7 8_455 ?
P1 O2 O4 129.5(2) . 5_445 ?
O1 O2 O4 116.1(3) . 5_445 ?
O3 O2 O4 159.1(3) . 5_445 ?
O3 O2 O4 102.16(15) 2 5_445 ?
Rb2 O2 O4 53.20(13) 5_445 5_445 ?
Rb2 O2 O4 114.9(3) 6_545 5_445 ?
Rb2 O2 O4 108.3(3) 7 5_445 ?
Rb2 O2 O4 51.35(13) 8_455 5_445 ?
P1 O2 O4 129.5(2) . 6_545 ?
O1 O2 O4 116.1(3) . 6_545 ?
O3 O2 O4 102.16(15) . 6_545 ?
O3 O2 O4 159.1(3) 2 6_545 ?
Rb2 O2 O4 114.9(3) 5_445 6_545 ?
Rb2 O2 O4 53.20(13) 6_545 6_545 ?
Rb2 O2 O4 51.35(13) 7 6_545 ?
Rb2 O2 O4 108.3(3) 8_455 6_545 ?
O4 O2 O4 97.6(3) 5_445 6_545 ?
P1 O2 Rb1 169.4(6) . 5_445 ?
O1 O2 Rb1 136.5(4) . 5_445 ?
O3 O2 Rb1 148.9(2) . 5_445 ?
O3 O2 Rb1 148.9(2) 2 5_445 ?
Rb2 O2 Rb1 78.9(2) 5_445 5_445 ?
Rb2 O2 Rb1 78.9(2) 6_545 5_445 ?
Rb2 O2 Rb1 79.9(2) 7 5_445 ?
Rb2 O2 Rb1 79.9(2) 8_455 5_445 ?
O4 O2 Rb1 48.96(13) 5_445 5_445 ?
O4 O2 Rb1 48.96(13) 6_545 5_445 ?
P1 O2 O7 72.22(13) . . ?
O1 O2 O7 72.71(15) . . ?
O3 O2 O7 47.36(15) . . ?
O3 O2 O7 103.6(2) 2 . ?
Rb2 O2 O7 142.3(3) 5_445 . ?
Rb2 O2 O7 60.28(10) 6_545 . ?
Rb2 O2 O7 50.12(11) 7 . ?
Rb2 O2 O7 122.9(3) 8_455 . ?
O4 O2 O7 153.5(3) 5_445 . ?
O4 O2 O7 57.78(11) 6_545 . ?
Rb1 O2 O7 106.63(13) 5_445 . ?
P1 O3 Al 137.3(4) . . ?
P1 O3 O3 39.8(2) . 2 ?
Al O3 O3 162.9(2) . 2 ?
P1 O3 O2 34.3(2) . . ?
Al O3 O2 127.6(3) . . ?
O3 O3 O2 61.26(14) 2 . ?
P1 O3 O1 33.2(2) . . ?
Al O3 O1 108.3(3) . . ?
O3 O3 O1 61.4(2) 2 . ?
O2 O3 O1 59.6(3) . . ?
P1 O3 O7 109.4(3) . . ?
Al O3 O7 36.4(2) . . ?
O3 O3 O7 149.1(2) 2 . ?
O2 O3 O7 91.3(2) . . ?
O1 O3 O7 93.5(2) . . ?
P1 O3 O5 120.3(4) . 6 ?
Al O3 O5 34.8(2) . 6 ?
O3 O3 O5 128.1(2) 2 6 ?
O2 O3 O5 136.9(4) . 6 ?
O1 O3 O5 87.1(3) . 6 ?
O7 O3 O5 62.2(2) . 6 ?
P1 O3 O6 168.1(3) . . ?
Al O3 O6 34.7(2) . . ?
O3 O3 O6 151.4(2) 2 . ?
O2 O3 O6 137.0(3) . . ?
O1 O3 O6 142.8(3) . . ?
O7 O3 O6 59.0(2) . . ?
O5 O3 O6 58.8(2) 6 . ?
P1 O3 Rb1 104.9(2) . 7_554 ?
Al O3 Rb1 117.7(2) . 7_554 ?
O3 O3 Rb1 67.75(9) 2 7_554 ?
O2 O3 Rb1 104.5(3) . 7_554 ?
O1 O3 Rb1 128.0(2) . 7_554 ?
O7 O3 Rb1 138.1(2) . 7_554 ?
O5 O3 Rb1 117.9(3) 6 7_554 ?
O6 O3 Rb1 84.6(2) . 7_554 ?
P1 O3 Rb2 93.1(2) . 6_545 ?
Al O3 Rb2 93.2(2) . 6_545 ?
O3 O3 Rb2 103.59(9) 2 6_545 ?
O2 O3 Rb2 59.1(2) . 6_545 ?
O1 O3 Rb2 115.3(3) . 6_545 ?
O7 O3 Rb2 69.4(2) . 6_545 ?
O5 O3 Rb2 127.7(2) 6 6_545 ?
O6 O3 Rb2 80.3(2) . 6_545 ?
Rb1 O3 Rb2 85.77(14) 7_554 6_545 ?
P1 O3 O4 134.8(3) . 7_554 ?
Al O3 O4 78.9(2) . 7_554 ?
O3 O3 O4 114.30(13) 2 7_554 ?
O2 O3 O4 106.5(3) . 7_554 ?
O1 O3 O4 166.1(3) . 7_554 ?
O7 O3 O4 85.5(2) . 7_554 ?
O5 O3 O4 104.6(2) 6 7_554 ?
O6 O3 O4 46.4(2) . 7_554 ?
Rb1 O3 O4 53.00(13) 7_554 7_554 ?
Rb2 O3 O4 51.43(12) 6_545 7_554 ?
P1 O3 Rb1 78.3(2) . 5_455 ?
Al O3 Rb1 92.8(2) . 5_455 ?
O3 O3 Rb1 70.10(8) 2 5_455 ?
O2 O3 Rb1 112.3(2) . 5_455 ?
O1 O3 Rb1 56.7(2) . 5_455 ?
O7 O3 Rb1 112.7(2) . 5_455 ?
O5 O3 Rb1 58.0(2) 6 5_455 ?
O6 O3 Rb1 108.1(2) . 5_455 ?
Rb1 O3 Rb1 96.87(14) 7_554 5_455 ?
Rb2 O3 Rb1 171.4(2) 6_545 5_455 ?
O4 O3 Rb1 136.1(2) 7_554 5_455 ?
P2 O4 O5 35.4(2) . . ?
P2 O4 O6 34.4(2) . 7 ?
O5 O4 O6 58.8(3) . 7 ?
P2 O4 O7 33.7(2) . . ?
O5 O4 O7 59.7(2) . . ?
O6 O4 O7 57.7(2) 7 . ?
P2 O4 Rb2 125.9(3) . 4_565 ?
O5 O4 Rb2 146.8(3) . 4_565 ?
O6 O4 Rb2 93.3(3) 7 4_565 ?
O7 O4 Rb2 123.0(2) . 4_565 ?
P2 O4 Rb2 128.6(4) . . ?
O5 O4 Rb2 109.7(3) . . ?
O6 O4 Rb2 162.5(3) 7 . ?
O7 O4 Rb2 105.6(2) . . ?
Rb2 O4 Rb2 101.3(2) 4_565 . ?
P2 O4 Rb1 100.4(3) . . ?
O5 O4 Rb1 70.6(2) . . ?
O6 O4 Rb1 96.0(2) 7 . ?
O7 O4 Rb1 130.3(2) . . ?
Rb2 O4 Rb1 97.4(2) 4_565 . ?
Rb2 O4 Rb1 91.7(2) . . ?
P2 O4 Al 64.8(2) . . ?
O5 O4 Al 86.1(2) . . ?
O6 O4 Al 84.4(2) 7 . ?
O7 O4 Al 31.08(14) . . ?
Rb2 O4 Al 110.6(2) 4_565 . ?
Rb2 O4 Al 81.5(2) . . ?
Rb1 O4 Al 152.0(2) . . ?
P2 O4 O3 84.8(3) . 7 ?
O5 O4 O3 86.4(3) . 7 ?
O6 O4 O3 54.9(2) 7 7 ?
O7 O4 O3 112.6(2) . 7 ?
Rb2 O4 O3 61.49(15) 4_565 7 ?
Rb2 O4 O3 141.5(2) . 7 ?
Rb1 O4 O3 59.97(14) . 7 ?
Al O4 O3 135.7(2) . 7 ?
P2 O4 O2 168.8(3) . 5 ?
O5 O4 O2 134.6(3) . 5 ?
O6 O4 O2 144.0(3) 7 5 ?
O7 O4 O2 155.5(3) . 5 ?
Rb2 O4 O2 58.8(2) 4_565 5 ?
Rb2 O4 O2 53.5(2) . 5 ?
Rb1 O4 O2 68.50(14) . 5 ?
Al O4 O2 124.7(2) . 5 ?
O3 O4 O2 90.0(2) 7 5 ?
P2 O4 Al 60.9(2) . 7 ?
O5 O4 Al 76.3(3) . 7 ?
O6 O4 Al 27.4(2) 7 7 ?
O7 O4 Al 84.2(2) . 7 ?
Rb2 O4 Al 71.38(15) 4_565 7 ?
Rb2 O4 Al 170.1(2) . 7 ?
Rb1 O4 Al 82.78(15) . 7 ?
Al O4 Al 107.2(2) . 7 ?
O3 O4 Al 29.06(10) 7 7 ?
O2 O4 Al 116.6(2) 5 7 ?
P2 O4 O6 81.1(3) . . ?
O5 O4 O6 86.7(3) . . ?
O6 O4 O6 109.1(2) 7 . ?
O7 O4 O6 51.4(2) . . ?
Rb2 O4 O6 121.9(2) 4_565 . ?
Rb2 O4 O6 54.70(15) . . ?
Rb1 O4 O6 130.5(2) . . ?
Al O4 O6 28.91(11) . . ?
O3 O4 O6 163.8(2) 7 . ?
O2 O4 O6 105.3(2) 5 . ?
Al O4 O6 134.7(2) 7 . ?
P2 O5 Al 160.5(4) . 6_545 ?
P2 O5 O6 37.1(3) . 7 ?
Al O5 O6 140.1(5) 6_545 7 ?
P2 O5 O4 34.3(2) . . ?
Al O5 O4 158.4(5) 6_545 . ?
O6 O5 O4 61.4(3) 7 . ?
P2 O5 O7 35.9(2) . . ?
Al O5 O7 125.3(4) 6_545 . ?
O6 O5 O7 59.2(2) 7 . ?
O4 O5 O7 61.5(2) . . ?
P2 O5 O6 130.1(4) . 6_545 ?
Al O5 O6 36.1(2) 6_545 6_545 ?
O6 O5 O6 145.8(4) 7 6_545 ?
O4 O5 O6 130.2(4) . 6_545 ?
O7 O5 O6 95.9(3) . 6_545 ?
P2 O5 O3 163.8(4) . 6_545 ?
Al O5 O3 35.4(2) 6_545 6_545 ?
O6 O5 O3 142.3(4) 7 6_545 ?
O4 O5 O3 130.4(3) . 6_545 ?
O7 O5 O3 156.7(4) . 6_545 ?
O6 O5 O3 60.9(2) 6_545 6_545 ?
P2 O5 O7 135.6(4) . 6_545 ?
Al O5 O7 33.0(2) 6_545 6_545 ?
O6 O5 O7 107.2(4) 7 6_545 ?
O4 O5 O7 168.5(4) . 6_545 ?
O7 O5 O7 113.0(2) . 6_545 ?
O6 O5 O7 58.5(2) 6_545 6_545 ?
O3 O5 O7 58.7(2) 6_545 6_545 ?
P2 O5 Rb1 91.1(3) . . ?
Al O5 Rb1 108.3(2) 6_545 . ?
O6 O5 Rb1 92.2(3) 7 . ?
O4 O5 Rb1 61.8(2) . . ?
O7 O5 Rb1 123.3(3) . . ?
O6 O5 Rb1 122.0(3) 6_545 . ?
O3 O5 Rb1 72.8(2) 6_545 . ?
O7 O5 Rb1 122.3(2) 6_545 . ?
P2 O5 O4 94.7(3) . 6_545 ?
Al O5 O4 67.6(2) 6_545 6_545 ?
O6 O5 O4 82.1(3) 7 6_545 ?
O4 O5 O4 128.1(2) . 6_545 ?
O7 O5 O4 68.4(2) . 6_545 ?
O6 O5 O4 66.1(2) 6_545 6_545 ?
O3 O5 O4 101.2(2) 6_545 6_545 ?
O7 O5 O4 44.7(2) 6_545 6_545 ?
Rb1 O5 O4 161.5(3) . 6_545 ?
P2 O5 O1 126.9(4) . 5_545 ?
Al O5 O1 69.8(2) 6_545 5_545 ?
O6 O5 O1 100.3(3) 7 5_545 ?
O4 O5 O1 110.2(3) . 5_545 ?
O7 O5 O1 159.5(4) . 5_545 ?
O6 O5 O1 102.9(2) 6_545 5_545 ?
O3 O5 O1 43.2(2) 6_545 5_545 ?
O7 O5 O1 71.2(2) 6_545 5_545 ?
Rb1 O5 O1 51.83(15) . 5_545 ?
O4 O5 O1 111.8(2) 6_545 5_545 ?
P2 O5 P2 113.5(3) . 6_545 ?
Al O5 P2 52.0(2) 6_545 6_545 ?
O6 O5 P2 90.6(3) 7 6_545 ?
O4 O5 P2 147.8(3) . 6_545 ?
O7 O5 P2 91.4(2) . 6_545 ?
O6 O5 P2 65.2(2) 6_545 6_545 ?
O3 O5 P2 81.3(2) 6_545 6_545 ?
O7 O5 P2 22.68(12) 6_545 6_545 ?
Rb1 O5 P2 140.5(2) . 6_545 ?
O4 O5 P2 23.27(10) 6_545 6_545 ?
O1 O5 P2 89.0(2) 5_545 6_545 ?
P2 O6 Al 141.0(4) 7_554 . ?
P2 O6 O7 37.7(2) 7_554 7_554 ?
Al O6 O7 163.3(4) . 7_554 ?
P2 O6 O5 36.8(2) 7_554 7_554 ?
Al O6 O5 129.4(4) . 7_554 ?
O7 O6 O5 61.4(3) 7_554 7_554 ?
P2 O6 O4 33.1(2) 7_554 7_554 ?
Al O6 O4 110.4(3) . 7_554 ?
O7 O6 O4 61.7(2) 7_554 7_554 ?
O5 O6 O4 59.8(2) 7_554 7_554 ?
P2 O6 O5 150.0(4) 7_554 6 ?
Al O6 O5 35.9(2) . 6 ?
O7 O6 O5 158.2(3) 7_554 6 ?
O5 O6 O5 115.5(3) 7_554 6 ?
O4 O6 O5 137.7(3) 7_554 6 ?
P2 O6 O7 136.7(4) 7_554 . ?
Al O6 O7 36.9(2) . . ?
O7 O6 O7 128.2(3) 7_554 . ?
O5 O6 O7 159.3(3) 7_554 . ?
O4 O6 O7 106.3(3) 7_554 . ?
O5 O6 O7 63.1(2) 6 . ?
P2 O6 O3 106.3(3) 7_554 . ?
Al O6 O3 35.0(2) . . ?
O7 O6 O3 140.4(3) 7_554 . ?
O5 O6 O3 100.6(3) 7_554 . ?
O4 O6 O3 78.7(2) 7_554 . ?
O5 O6 O3 60.3(2) 6 . ?
O7 O6 O3 59.9(2) . . ?
P2 O6 Rb2 102.0(3) 7_554 . ?
Al O6 Rb2 116.5(3) . . ?
O7 O6 Rb2 66.2(2) 7_554 . ?
O5 O6 Rb2 103.5(3) 7_554 . ?
O4 O6 Rb2 126.9(3) 7_554 . ?
O5 O6 Rb2 95.5(2) 6 . ?
O7 O6 Rb2 97.1(2) . . ?
O3 O6 Rb2 151.6(3) . . ?
P2 O6 O4 141.5(3) 7_554 . ?
Al O6 O4 69.0(2) . . ?
O7 O6 O4 105.6(2) 7_554 . ?
O5 O6 O4 154.9(3) 7_554 . ?
O4 O6 O4 136.0(3) 7_554 . ?
O5 O6 O4 68.0(2) 6 . ?
O7 O6 O4 45.7(2) . . ?
O3 O6 O4 102.0(2) . . ?
Rb2 O6 O4 51.97(13) . . ?
P2 O6 P2 137.8(3) 7_554 . ?
Al O6 P2 56.1(2) . . ?
O7 O6 P2 112.6(3) 7_554 . ?
O5 O6 P2 173.9(3) 7_554 . ?
O4 O6 P2 117.3(2) 7_554 . ?
O5 O6 P2 70.5(2) 6 . ?
O7 O6 P2 23.76(13) . . ?
O3 O6 P2 83.5(2) . . ?
Rb2 O6 P2 73.77(14) . . ?
O4 O6 P2 24.00(10) . . ?
P2 O6 Al 51.3(2) 7_554 4_564 ?
Al O6 Al 126.4(3) . 4_564 ?
O7 O6 Al 67.8(2) 7_554 4_564 ?
O5 O6 Al 16.2(2) 7_554 4_564 ?
O4 O6 Al 76.0(2) 7_554 4_564 ?
O5 O6 Al 103.8(2) 6 4_564 ?
O7 O6 Al 163.3(2) . 4_564 ?
O3 O6 Al 105.2(2) . 4_564 ?
Rb2 O6 Al 94.3(2) . 4_564 ?
O4 O6 Al 141.9(2) . 4_564 ?
P2 O6 Al 165.7(2) . 4_564 ?
P2 O7 Al 132.4(4) . . ?
P2 O7 O6 37.5(2) . 7 ?
Al O7 O6 142.2(4) . 7 ?
P2 O7 O5 35.4(2) . . ?
Al O7 O5 141.0(4) . . ?
O6 O7 O5 59.5(3) 7 . ?
P2 O7 O4 32.3(2) . . ?
Al O7 O4 100.1(3) . . ?
O6 O7 O4 60.5(2) 7 . ?
O5 O7 O4 58.8(2) . . ?
P2 O7 O6 109.8(3) . . ?
Al O7 O6 36.4(2) . . ?
O6 O7 O6 143.3(2) 7 . ?
O5 O7 O6 105.0(3) . . ?
O4 O7 O6 82.9(2) . . ?
P2 O7 O3 168.5(3) . . ?
Al O7 O3 36.2(2) . . ?
O6 O7 O3 147.5(3) 7 . ?
O5 O7 O3 149.7(3) . . ?
O4 O7 O3 136.2(3) . . ?
O6 O7 O3 61.0(2) . . ?
P2 O7 O5 110.8(3) . 6 ?
Al O7 O5 32.3(2) . 6 ?
O6 O7 O5 109.9(3) 7 6 ?
O5 O7 O5 139.7(3) . 6 ?
O4 O7 O5 81.8(2) . 6 ?
O6 O7 O5 58.4(2) . 6 ?
O3 O7 O5 59.1(2) . 6 ?
P2 O7 Rb2 101.5(3) . 7 ?
Al O7 Rb2 116.4(3) . 7 ?
O6 O7 Rb2 65.9(2) 7 7 ?
O5 O7 Rb2 102.1(3) . 7 ?
O4 O7 Rb2 125.4(3) . 7 ?
O6 O7 Rb2 148.6(2) . 7 ?
O3 O7 Rb2 87.5(2) . 7 ?
O5 O7 Rb2 107.9(2) 6 7 ?
P2 O7 Rb2 125.7(3) . 6_545 ?
Al O7 Rb2 85.8(2) . 6_545 ?
O6 O7 Rb2 131.0(3) 7 6_545 ?
O5 O7 Rb2 90.3(2) . 6_545 ?
O4 O7 Rb2 137.1(2) . 6_545 ?
O6 O7 Rb2 77.2(2) . 6_545 ?
O3 O7 Rb2 61.2(2) . 6_545 ?
O5 O7 Rb2 117.2(2) 6 6_545 ?
Rb2 O7 Rb2 87.10(13) 7 6_545 ?
P2 O7 O4 96.2(2) . 6_545 ?
Al O7 O4 129.5(3) . 6_545 ?
O6 O7 O4 83.2(2) 7 6_545 ?
O5 O7 O4 70.4(2) . 6_545 ?
O4 O7 O4 127.4(2) . 6_545 ?
O6 O7 O4 125.2(2) . 6_545 ?
O3 O7 O4 95.0(2) . 6_545 ?
O5 O7 O4 149.9(2) 6 6_545 ?
Rb2 O7 O4 51.62(13) 7 6_545 ?
Rb2 O7 O4 48.97(13) 6_545 6_545 ?
P2 O7 P1 163.9(3) . . ?
Al O7 P1 57.5(2) . . ?
O6 O7 P1 126.4(3) 7 . ?
O5 O7 P1 148.4(2) . . ?
O4 O7 P1 152.8(2) . . ?
O6 O7 P1 85.1(2) . . ?
O3 O7 P1 24.05(13) . . ?
O5 O7 P1 71.2(2) 6 . ?
Rb2 O7 P1 63.52(11) 7 . ?
Rb2 O7 P1 62.29(10) 6_545 . ?
O4 O7 P1 79.2(2) 6_545 . ?

loop_
_geom_bond_atom_site_label_1
_geom_bond_atom_site_label_2
_geom_bond_distance
_geom_bond_site_symmetry_2
_geom_bond_publ_flag
Rb1 O4 2.952(6) 2_655 ?
Rb1 O4 2.952(6) . ?
Rb1 O1 3.034(9) 5_545 ?
Rb1 O5 3.161(6) . ?
Rb1 O5 3.161(6) 2_655 ?
Rb1 O3 3.200(6) 8 ?
Rb1 O3 3.200(6) 7 ?
Rb1 P2 3.537(2) 2_655 ?
Rb1 P2 3.537(2) . ?
Rb1 O3 3.562(5) 6_545 ?
Rb1 O3 3.562(5) 5_545 ?
Rb1 P1 3.592(3) 5_545 ?
Rb2 O4 2.889(6) 4_564 ?
Rb2 O4 2.903(6) . ?
Rb2 O2 2.914(7) 5 ?
Rb2 O6 3.008(6) . ?
Rb2 O7 3.015(6) 7_554 ?
Rb2 O1 3.165(7) 7_554 ?
Rb2 O2 3.166(8) 7_554 ?
Rb2 O3 3.247(5) 6 ?
Rb2 O7 3.468(6) 6 ?
Rb2 P1 3.549(3) 7_554 ?
Rb2 P2 3.652(2) 7_554 ?
Rb2 P1 3.685(2) 5 ?
P1 O1 1.491(9) . ?
P1 O2 1.507(7) . ?
P1 O3 1.577(5) 2 ?
P1 O3 1.577(5) . ?
P1 Rb2 3.549(3) 8_455 ?
P1 Rb2 3.549(3) 7 ?
P1 Rb1 3.592(3) 5_455 ?
P1 O7 3.650(5) . ?
P1 O7 3.650(5) 2 ?
P1 Rb2 3.685(2) 5_445 ?
P1 Rb2 3.685(2) 6_545 ?
P1 O5 3.864(6) 6 ?
P2 O4 1.487(6) . ?
P2 O5 1.527(6) . ?
P2 O6 1.538(7) 7 ?
P2 O7 1.546(6) . ?
P2 O3 3.588(6) 7 ?
P2 O6 3.612(7) . ?
P2 Rb2 3.652(2) 7 ?
P2 O5 3.749(7) 6 ?
P2 O6 3.940(7) 6_545 ?
P2 O4 4.007(6) 6_545 ?
P2 O7 4.041(6) 7 ?
Al O5 1.711(7) 6 ?
Al O6 1.723(6) . ?
Al O3 1.737(5) . ?
Al O7 1.745(6) . ?
Al O4 3.328(6) . ?
Al O1 3.494(6) . ?
Al O4 3.510(7) 7_554 ?
Al O7 3.756(6) 6 ?
Al Rb2 3.767(2) 6_545 ?
Al O5 3.787(9) 7_554 ?
Al O2 3.836(5) . ?
Al O6 3.921(7) 4_565 ?
O1 O2 2.512(12) . ?
O1 O3 2.533(10) 2 ?
O1 O3 2.533(10) . ?
O1 Rb1 3.034(9) 5_455 ?
O1 Rb2 3.165(7) 8_455 ?
O1 Rb2 3.165(7) 7 ?
O1 Al 3.494(6) 2 ?
O1 O5 3.694(8) 6 ?
O1 O5 3.694(8) 5_455 ?
O1 Rb1 3.698(9) 7 ?
O2 O3 2.521(8) . ?
O2 O3 2.521(8) 2 ?
O2 Rb2 2.914(7) 5_445 ?
O2 Rb2 2.914(7) 6_545 ?
O2 Rb2 3.166(8) 7 ?
O2 Rb2 3.166(8) 8_455 ?
O2 O4 3.472(7) 5_445 ?
O2 O4 3.472(7) 6_545 ?
O2 Rb1 3.641(7) 5_445 ?
O2 O7 3.816(6) . ?
O3 O3 2.424(9) 2 ?
O3 O7 2.808(8) . ?
O3 O5 2.820(8) 6 ?
O3 O6 2.839(8) . ?
O3 Rb1 3.200(6) 7_554 ?
O3 Rb2 3.247(5) 6_545 ?
O3 O4 3.403(8) 7_554 ?
O3 Rb1 3.562(5) 5_455 ?
O4 O5 2.474(8) . ?
O4 O6 2.515(8) 7 ?
O4 O7 2.544(7) . ?
O4 Rb2 2.889(6) 4_565 ?
O4 O3 3.403(8) 7 ?
O4 O2 3.472(7) 5 ?
O4 Al 3.510(7) 7 ?
O4 O6 3.530(9) . ?
O5 Al 1.711(7) 6_545 ?
O5 O6 2.451(10) 7 ?
O5 O7 2.498(7) . ?
O5 O6 2.778(10) 6_545 ?
O5 O3 2.820(8) 6_545 ?
O5 O7 2.909(8) 6_545 ?
O5 O4 3.580(8) 6_545 ?
O5 O1 3.694(8) 5_545 ?
O5 P2 3.749(7) 6_545 ?
O6 P2 1.538(7) 7_554 ?
O6 O7 2.443(8) 7_554 ?
O6 O5 2.451(10) 7_554 ?
O6 O4 2.515(8) 7_554 ?
O6 O5 2.778(10) 6 ?
O6 O7 2.782(9) . ?
O6 Al 3.921(7) 4_564 ?
O7 O6 2.443(8) 7 ?
O7 O5 2.909(8) 6 ?
O7 Rb2 3.015(6) 7 ?
O7 Rb2 3.468(6) 6_545 ?
O7 O4 3.534(7) 6_545 ?
